data_4311129
loop_
_publ_author_name
'Ratnasabapathy G. Iyer'
'Mercouri G. Kanatzidis'

_publ_section_title
;
 [Mn2(AsS4)4]8- and [Cd2(AsS4)2(AsS5)2]8-: Discrete Clusters with High
 Negative Charge from Alkali Metal Polythioarsenate Fluxes
;
_journal_name_full 'Inorganic Chemistry'
_journal_page_first 3656
_journal_page_last 3662
_journal_paper_doi 10.1021/ic049905u
_journal_volume 43
_journal_year 2004
_chemical_formula_sum 'As2 Cs4 Mn S8'
_chemical_formula_weight 992.90
_chemical_name_systematic
; 
 ? 
;
_space_group_IT_number 2
_symmetry_cell_setting triclinic
_symmetry_space_group_name_Hall '-P 1'
_symmetry_space_group_name_H-M 'P -1'
_atom_sites_solution_hydrogens geom
_atom_sites_solution_primary direct
_atom_sites_solution_secondary difmap
_audit_creation_method SHELXL-97
_cell_angle_alpha 105.606(14)
_cell_angle_beta 102.999(12)
_cell_angle_gamma 92.423(14)
_cell_formula_units_Z 2
_cell_length_a 9.420(5)
_cell_length_b 9.559(5)
_cell_length_c 11.496(7)
_cell_measurement_temperature 293(2)
_cell_volume 965.6(9)
_computing_structure_refinement 'SHELXL-97 (Sheldrick, 1997)'
_computing_structure_solution 'SHELXS-97 (Sheldrick, 1990)'
_diffrn_ambient_temperature 293(2)
_diffrn_measured_fraction_theta_full 0.913
_diffrn_measured_fraction_theta_max 0.913
_diffrn_radiation_monochromator graphite
_diffrn_radiation_source 'fine-focus sealed tube'
_diffrn_radiation_type MoK\a
_diffrn_radiation_wavelength 0.71073
_diffrn_reflns_av_R_equivalents 0.0266
_diffrn_reflns_av_sigmaI/netI 0.0269
_diffrn_reflns_limit_h_max 11
_diffrn_reflns_limit_h_min -12
_diffrn_reflns_limit_k_max 12
_diffrn_reflns_limit_k_min -12
_diffrn_reflns_limit_l_max 14
_diffrn_reflns_limit_l_min -14
_diffrn_reflns_number 9201
_diffrn_reflns_theta_full 27.88
_diffrn_reflns_theta_max 27.88
_diffrn_reflns_theta_min 1.90
_exptl_absorpt_coefficient_mu 12.353
_exptl_crystal_density_diffrn 3.415
_exptl_crystal_density_method 'not measured'
_exptl_crystal_F_000 878
_refine_diff_density_max 4.324
_refine_diff_density_min -2.230
_refine_diff_density_rms 0.271
_refine_ls_extinction_method none
_refine_ls_goodness_of_fit_ref 1.053
_refine_ls_hydrogen_treatment mixed
_refine_ls_matrix_type full
_refine_ls_number_parameters 136
_refine_ls_number_reflns 4210
_refine_ls_number_restraints 0
_refine_ls_restrained_S_all 1.053
_refine_ls_R_factor_all 0.0475
_refine_ls_R_factor_gt 0.0428
_refine_ls_shift/su_max 0.001
_refine_ls_shift/su_mean 0.000
_refine_ls_structure_factor_coef Fsqd
_refine_ls_weighting_details 'calc w=1/[\s^2^(Fo^2^)+(0.0687P)^2^+12.0949P] where P=(Fo^2^+2Fc^2^)/3'
_refine_ls_weighting_scheme calc
_refine_ls_wR_factor_gt 0.1224
_refine_ls_wR_factor_ref 0.1254
_reflns_number_gt 3718
_reflns_number_total 4210
_reflns_threshold_expression >2sigma(I)
_cod_data_source_file ic049905usi20040123_095251_3.cif
_cod_data_source_block rgx
_cod_original_cell_volume 965.5(9)
_cod_database_code 4311129

loop_
_symmetry_equiv_pos_as_xyz
'x, y, z'
'-x, -y, -z'

loop_
_atom_site_label
_atom_site_type_symbol
_atom_site_fract_x
_atom_site_fract_y
_atom_site_fract_z
_atom_site_U_iso_or_equiv
_atom_site_adp_type
_atom_site_occupancy
_atom_site_symmetry_multiplicity
_atom_site_calc_flag
_atom_site_refinement_flags
_atom_site_disorder_assembly
_atom_site_disorder_group
Cs1 Cs 0.07223(6) 0.47631(6) 0.74943(6) 0.03296(16) Uani 1 1 d . . .
Cs2 Cs 0.24103(6) 0.02265(7) 0.54514(6) 0.03435(16) Uani 1 1 d . . .
Cs3 Cs 0.40126(7) 0.25887(7) 0.98756(6) 0.03833(17) Uani 1 1 d . . .
Cs4 Cs -0.61447(8) 0.31505(7) 0.37609(6) 0.04489(19) Uani 1 1 d . . .
Mn1 Mn 0.15092(11) 0.86185(11) 1.07269(9) 0.0109(2) Uani 1 1 d . . .
As1 As 0.04703(9) 0.88776(9) 0.77439(7) 0.02234(19) Uani 1 1 d . . .
As2 As -0.36435(9) 0.30879(9) 0.74488(8) 0.02265(19) Uani 1 1 d . . .
S1 S 0.0237(2) 0.1128(2) 0.7733(2) 0.0276(4) Uani 1 1 d . . .
S2 S 0.3975(2) -0.0804(2) 0.2519(2) 0.0314(5) Uani 1 1 d . . .
S3 S -0.2817(2) 0.3288(3) 0.5903(2) 0.0300(5) Uani 1 1 d . . .
S4 S 0.2015(3) 0.5917(2) 1.0784(2) 0.0314(5) Uani 1 1 d . . .
S5 S -0.0068(3) 0.7446(3) 0.5885(2) 0.0367(5) Uani 1 1 d . . .
S6 S -0.0961(2) 0.8342(3) 0.8857(2) 0.0291(4) Uani 1 1 d . . .
S7 S 0.2646(3) 0.8675(3) 0.8816(2) 0.0336(5) Uani 1 1 d . . .
S8 S 0.4328(3) 0.4092(3) 0.7375(3) 0.0362(5) Uani 1 1 d . . .

loop_
_atom_site_aniso_label
_atom_site_aniso_U_11
_atom_site_aniso_U_22
_atom_site_aniso_U_33
_atom_site_aniso_U_23
_atom_site_aniso_U_13
_atom_site_aniso_U_12
Cs1 0.0287(3) 0.0278(3) 0.0400(3) 0.0088(2) 0.0045(2) 0.0039(2)
Cs2 0.0327(3) 0.0338(3) 0.0348(3) 0.0065(2) 0.0087(2) 0.0045(2)
Cs3 0.0363(3) 0.0392(4) 0.0385(3) 0.0080(3) 0.0110(3) 0.0049(2)
Cs4 0.0445(4) 0.0336(3) 0.0443(4) 0.0107(3) -0.0116(3) -0.0044(3)
Mn1 0.0115(5) 0.0148(5) 0.0064(4) 0.0029(4) 0.0014(3) 0.0069(4)
As1 0.0260(4) 0.0206(4) 0.0208(4) 0.0055(3) 0.0070(3) 0.0033(3)
As2 0.0208(4) 0.0220(4) 0.0238(4) 0.0048(3) 0.0045(3) 0.0041(3)
S1 0.0343(11) 0.0225(10) 0.0300(10) 0.0107(8) 0.0115(9) 0.0072(8)
S2 0.0294(11) 0.0234(10) 0.0371(12) 0.0070(9) 0.0023(9) -0.0001(8)
S3 0.0310(11) 0.0342(12) 0.0244(10) 0.0075(9) 0.0069(8) 0.0050(9)
S4 0.0369(12) 0.0270(11) 0.0237(10) 0.0022(8) 0.0005(9) 0.0019(9)
S5 0.0571(15) 0.0290(12) 0.0230(10) 0.0037(9) 0.0121(10) 0.0063(10)
S6 0.0283(10) 0.0343(12) 0.0231(9) 0.0065(8) 0.0064(8) -0.0051(8)
S7 0.0257(10) 0.0373(13) 0.0387(12) 0.0131(10) 0.0058(9) 0.0085(9)
S8 0.0263(11) 0.0379(13) 0.0489(14) 0.0149(11) 0.0135(10) 0.0134(9)

loop_
_atom_type_symbol
_atom_type_description
_atom_type_scat_dispersion_real
_atom_type_scat_dispersion_imag
_atom_type_scat_source
S S 0.1246 0.1234 'International Tables Vol C Tables 4.2.6.8 and 6.1.1.4'
Mn Mn 0.3368 0.7283 'International Tables Vol C Tables 4.2.6.8 and 6.1.1.4'
As As 0.0499 2.0058 'International Tables Vol C Tables 4.2.6.8 and 6.1.1.4'
Cs Cs -0.3680 2.1192 'International Tables Vol C Tables 4.2.6.8 and 6.1.1.4'

loop_
_geom_angle_atom_site_label_1
_geom_angle_atom_site_label_2
_geom_angle_atom_site_label_3
_geom_angle
_geom_angle_site_symmetry_1
_geom_angle_site_symmetry_3
_geom_angle_publ_flag
S3 Cs1 S8 138.90(7) . . ?
S3 Cs1 S4 124.83(6) . . ?
S8 Cs1 S4 87.12(6) . . ?
S3 Cs1 S5 83.28(7) . . ?
S8 Cs1 S5 104.58(7) . . ?
S4 Cs1 S5 118.89(6) . . ?
S3 Cs1 S1 72.00(6) . . ?
S8 Cs1 S1 86.26(6) . . ?
S4 Cs1 S1 87.22(6) . . ?
S5 Cs1 S1 151.70(6) . . ?
S3 Cs1 S4 59.60(6) . 2_567 ?
S8 Cs1 S4 139.09(6) . 2_567 ?
S4 Cs1 S4 65.31(7) . 2_567 ?
S5 Cs1 S4 114.95(6) . 2_567 ?
S1 Cs1 S4 63.92(5) . 2_567 ?
S3 Cs1 S5 62.06(6) . 2_566 ?
S8 Cs1 S5 80.10(7) . 2_566 ?
S4 Cs1 S5 161.71(6) . 2_566 ?
S5 Cs1 S5 77.33(7) . 2_566 ?
S1 Cs1 S5 78.99(6) . 2_566 ?
S4 Cs1 S5 117.54(6) 2_567 2_566 ?
S3 Cs1 S7 133.76(6) . . ?
S8 Cs1 S7 79.91(6) . . ?
S4 Cs1 S7 65.73(6) . . ?
S5 Cs1 S7 58.29(7) . . ?
S1 Cs1 S7 149.98(6) . . ?
S4 Cs1 S7 111.76(6) 2_567 . ?
S5 Cs1 S7 123.88(6) 2_566 . ?
S3 Cs1 As1 101.07(5) . . ?
S8 Cs1 As1 106.92(5) . . ?
S4 Cs1 As1 85.93(5) . . ?
S5 Cs1 As1 33.03(4) . . ?
S1 Cs1 As1 164.79(4) . . ?
S4 Cs1 As1 100.87(4) 2_567 . ?
S5 Cs1 As1 110.22(5) 2_566 . ?
S7 Cs1 As1 32.90(4) . . ?
S3 Cs1 S6 86.68(6) . . ?
S8 Cs1 S6 131.85(6) . . ?
S4 Cs1 S6 70.51(5) . . ?
S5 Cs1 S6 57.15(6) . . ?
S1 Cs1 S6 132.27(6) . . ?
S4 Cs1 S6 68.43(6) 2_567 . ?
S5 Cs1 S6 127.76(5) 2_566 . ?
S7 Cs1 S6 52.18(6) . . ?
As1 Cs1 S6 32.54(4) . . ?
S3 Cs1 As2 29.26(4) . . ?
S8 Cs1 As2 148.54(5) . . ?
S4 Cs1 As2 95.75(5) . . ?
S5 Cs1 As2 101.34(5) . . ?
S1 Cs1 As2 62.69(4) . . ?
S4 Cs1 As2 30.44(4) 2_567 . ?
S5 Cs1 As2 88.59(5) 2_566 . ?
S7 Cs1 As2 129.69(4) . . ?
As1 Cs1 As2 104.53(3) . . ?
S6 Cs1 As2 77.76(5) . . ?
S3 Cs1 Mn1 120.19(5) . . ?
S8 Cs1 Mn1 100.91(5) . . ?
S4 Cs1 Mn1 37.49(4) . . ?
S5 Cs1 Mn1 81.64(6) . . ?
S1 Cs1 Mn1 122.54(5) . . ?
S4 Cs1 Mn1 75.81(5) 2_567 . ?
S5 Cs1 Mn1 158.44(4) 2_566 . ?
S7 Cs1 Mn1 37.15(4) . . ?
As1 Cs1 Mn1 48.61(3) . . ?
S6 Cs1 Mn1 38.09(4) . . ?
As2 Cs1 Mn1 100.20(3) . . ?
S3 Cs2 S5 127.40(6) 2_556 2_566 ?
S3 Cs2 S2 91.77(6) 2_556 2_656 ?
S5 Cs2 S2 134.01(6) 2_566 2_656 ?
S3 Cs2 S1 120.81(6) 2_556 . ?
S5 Cs2 S1 80.92(6) 2_566 . ?
S2 Cs2 S1 100.24(7) 2_656 . ?
S3 Cs2 S5 63.96(6) 2_556 1_545 ?
S5 Cs2 S5 105.45(6) 2_566 1_545 ?
S2 Cs2 S5 114.06(7) 2_656 1_545 ?
S1 Cs2 S5 58.20(6) . 1_545 ?
S3 Cs2 S1 70.14(5) 2_556 2_556 ?
S5 Cs2 S1 57.40(6) 2_566 2_556 ?
S2 Cs2 S1 152.05(5) 2_656 2_556 ?
S1 Cs2 S1 107.28(6) . 2_556 ?
S5 Cs2 S1 77.78(6) 1_545 2_556 ?
S3 Cs2 S8 146.87(6) 2_556 . ?
S5 Cs2 S8 77.83(7) 2_566 . ?
S2 Cs2 S8 57.53(5) 2_656 . ?
S1 Cs2 S8 80.30(6) . . ?
S5 Cs2 S8 136.47(6) 1_545 . ?
S1 Cs2 S8 131.58(5) 2_556 . ?
S3 Cs2 S2 59.33(5) 2_556 . ?
S5 Cs2 S2 90.19(6) 2_566 . ?
S2 Cs2 S2 91.46(7) 2_656 . ?
S1 Cs2 S2 168.25(5) . . ?
S5 Cs2 S2 117.81(6) 1_545 . ?
S1 Cs2 S2 61.18(6) 2_556 . ?
S8 Cs2 S2 105.44(6) . . ?
S3 Cs2 As1 88.87(5) 2_556 1_545 ?
S5 Cs2 As1 107.43(6) 2_566 1_545 ?
S2 Cs2 As1 94.82(6) 2_656 1_545 ?
S1 Cs2 As1 32.89(4) . 1_545 ?
S5 Cs2 As1 32.23(4) 1_545 1_545 ?
S1 Cs2 As1 105.56(6) 2_556 1_545 ?
S8 Cs2 As1 104.56(6) . 1_545 ?
S2 Cs2 As1 147.78(4) . 1_545 ?
S3 Cs2 Cs4 113.69(6) 2_556 1_655 ?
S5 Cs2 Cs4 56.83(5) 2_566 1_655 ?
S2 Cs2 Cs4 88.01(5) 2_656 1_655 ?
S1 Cs2 Cs4 124.37(5) . 1_655 ?
S5 Cs2 Cs4 157.55(5) 1_545 1_655 ?
S1 Cs2 Cs4 80.58(5) 2_556 1_655 ?
S8 Cs2 Cs4 58.37(6) . 1_655 ?
S2 Cs2 Cs4 54.40(5) . 1_655 ?
As1 Cs2 Cs4 157.20(2) 1_545 1_655 ?
S3 Cs2 As2 116.70(5) 2_556 1_655 ?
S5 Cs2 As2 103.31(6) 2_566 1_655 ?
S2 Cs2 As2 30.79(4) 2_656 1_655 ?
S1 Cs2 As2 100.07(5) . 1_655 ?
S5 Cs2 As2 139.77(5) 1_545 1_655 ?
S1 Cs2 As2 142.23(4) 2_556 1_655 ?
S8 Cs2 As2 30.20(4) . 1_655 ?
S2 Cs2 As2 89.40(5) . 1_655 ?
As1 Cs2 As2 111.51(4) 1_545 1_655 ?
Cs4 Cs2 As2 62.40(4) 1_655 1_655 ?
S3 Cs2 As2 28.93(4) 2_556 2_556 ?
S5 Cs2 As2 110.48(6) 2_566 2_556 ?
S2 Cs2 As2 92.62(5) 2_656 2_556 ?
S1 Cs2 As2 148.11(4) . 2_556 ?
S5 Cs2 As2 89.91(5) 1_545 2_556 ?
S1 Cs2 As2 61.15(5) 2_556 2_556 ?
S8 Cs2 As2 130.49(5) . 2_556 ?
S2 Cs2 As2 30.42(4) . 2_556 ?
As1 Cs2 As2 117.56(4) 1_545 2_556 ?
Cs4 Cs2 As2 84.81(5) 1_655 2_556 ?
As2 Cs2 As2 105.65(4) 1_655 2_556 ?
S7 Cs3 S8 112.24(6) 2_667 . ?
S7 Cs3 S6 112.49(7) 2_667 2_567 ?
S8 Cs3 S6 134.80(6) . 2_567 ?
S7 Cs3 S7 83.54(7) 2_667 1_545 ?
S8 Cs3 S7 113.56(7) . 1_545 ?
S6 Cs3 S7 65.78(6) 2_567 1_545 ?
S7 Cs3 S2 66.75(7) 2_667 2_656 ?
S8 Cs3 S2 58.52(6) . 2_656 ?
S6 Cs3 S2 139.08(6) 2_567 2_656 ?
S7 Cs3 S2 73.69(6) 1_545 2_656 ?
S7 Cs3 S4 136.10(6) 2_667 . ?
S8 Cs3 S4 82.19(6) . . ?
S6 Cs3 S4 70.26(6) 2_567 . ?
S7 Cs3 S4 130.12(6) 1_545 . ?
S2 Cs3 S4 140.68(6) 2_656 . ?
S7 Cs3 S1 140.52(6) 2_667 . ?
S8 Cs3 S1 81.65(6) . . ?
S6 Cs3 S1 59.50(6) 2_567 . ?
S7 Cs3 S1 57.44(5) 1_545 . ?
S2 Cs3 S1 94.16(6) 2_656 . ?
S4 Cs3 S1 80.65(6) . . ?
S7 Cs3 S8 79.51(6) 2_667 2_667 ?
S8 Cs3 S8 99.10(7) . 2_667 ?
S6 Cs3 S8 95.00(6) 2_567 2_667 ?
S7 Cs3 S8 146.97(6) 1_545 2_667 ?
S2 Cs3 S8 123.35(6) 2_656 2_667 ?
S4 Cs3 S8 56.90(6) . 2_667 ?
S1 Cs3 S8 136.69(5) . 2_667 ?
S7 Cs3 As2 80.60(6) 2_667 1_655 ?
S8 Cs3 As2 32.37(4) . 1_655 ?
S6 Cs3 As2 161.44(4) 2_567 1_655 ?
S7 Cs3 As2 104.45(5) 1_545 1_655 ?
S2 Cs3 As2 32.59(4) 2_656 1_655 ?
S4 Cs3 As2 110.10(5) . 1_655 ?
S1 Cs3 As2 101.98(6) . 1_655 ?
S8 Cs3 As2 100.50(6) 2_667 1_655 ?
S7 Cs3 Cs4 76.58(5) 2_667 1_656 ?
S8 Cs3 Cs4 150.83(5) . 1_656 ?
S6 Cs3 Cs4 50.34(4) 2_567 1_656 ?
S7 Cs3 Cs4 94.71(5) 1_545 1_656 ?
S2 Cs3 Cs4 142.39(4) 2_656 1_656 ?
S4 Cs3 Cs4 73.71(4) . 1_656 ?
S1 Cs3 Cs4 109.71(5) . 1_656 ?
S8 Cs3 Cs4 53.88(5) 2_667 1_656 ?
As2 Cs3 Cs4 148.22(3) 1_655 1_656 ?
S7 Cs3 Cs1 160.83(4) 2_667 . ?
S8 Cs3 Cs1 48.76(4) . . ?
S6 Cs3 Cs1 86.68(5) 2_567 . ?
S7 Cs3 Cs1 105.54(5) 1_545 . ?
S2 Cs3 Cs1 99.11(6) 2_656 . ?
S4 Cs3 Cs1 48.78(4) . . ?
S1 Cs3 Cs1 49.22(4) . . ?
S8 Cs3 Cs1 99.50(6) 2_667 . ?
As2 Cs3 Cs1 80.77(4) 1_655 . ?
Cs4 Cs3 Cs1 118.50(3) 1_656 . ?
S7 Cs3 Cs3 98.03(5) 2_667 2_667 ?
S8 Cs3 Cs3 51.35(5) . 2_667 ?
S6 Cs3 Cs3 126.67(5) 2_567 2_667 ?
S7 Cs3 Cs3 164.30(5) 1_545 2_667 ?
S2 Cs3 Cs3 92.49(5) 2_656 2_667 ?
S4 Cs3 Cs3 57.74(5) . 2_667 ?
S1 Cs3 Cs3 117.82(4) . 2_667 ?
S8 Cs3 Cs3 47.75(5) 2_667 2_667 ?
As2 Cs3 Cs3 60.72(2) 1_655 2_667 ?
Cs4 Cs3 Cs3 100.86(3) 1_656 2_667 ?
Cs1 Cs3 Cs3 68.68(3) . 2_667 ?
S6 Cs4 S3 157.20(6) 2_466 . ?
S6 Cs4 S3 92.53(6) 2_466 2_466 ?
S3 Cs4 S3 109.48(5) . 2_466 ?
S6 Cs4 S2 69.28(6) 2_466 1_455 ?
S3 Cs4 S2 88.49(6) . 1_455 ?
S3 Cs4 S2 161.74(6) 2_466 1_455 ?
S6 Cs4 S5 59.64(6) 2_466 2_466 ?
S3 Cs4 S5 128.59(6) . 2_466 ?
S3 Cs4 S5 79.98(6) 2_466 2_466 ?
S2 Cs4 S5 91.49(6) 1_455 2_466 ?
S6 Cs4 S8 99.23(7) 2_466 2_566 ?
S3 Cs4 S8 88.21(7) . 2_566 ?
S3 Cs4 S8 57.30(6) 2_466 2_566 ?
S2 Cs4 S8 122.33(7) 1_455 2_566 ?
S5 Cs4 S8 132.37(6) 2_466 2_566 ?
S6 Cs4 S8 135.06(6) 2_466 1_455 ?
S3 Cs4 S8 55.83(6) . 1_455 ?
S3 Cs4 S8 85.08(5) 2_466 1_455 ?
S2 Cs4 S8 108.62(6) 1_455 1_455 ?
S5 Cs4 S8 75.85(5) 2_466 1_455 ?
S8 Cs4 S8 116.24(5) 2_566 1_455 ?
S6 Cs4 Cs4 146.43(5) 2_466 2_466 ?
S3 Cs4 Cs4 55.09(5) . 2_466 ?
S3 Cs4 Cs4 54.38(5) 2_466 2_466 ?
S2 Cs4 Cs4 143.44(5) 1_455 2_466 ?
S5 Cs4 Cs4 112.73(5) 2_466 2_466 ?
S8 Cs4 Cs4 60.21(6) 2_566 2_466 ?
S8 Cs4 Cs4 56.03(5) 1_455 2_466 ?
S6 Cs4 Cs2 89.20(6) 2_466 1_455 ?
S3 Cs4 Cs2 83.29(5) . 1_455 ?
S3 Cs4 Cs2 124.51(5) 2_466 1_455 ?
S2 Cs4 Cs2 59.08(5) 1_455 1_455 ?
S5 Cs4 Cs2 53.99(4) 2_466 1_455 ?
S8 Cs4 Cs2 171.38(4) 2_566 1_455 ?
S8 Cs4 Cs2 57.35(5) 1_455 1_455 ?
Cs4 Cs4 Cs2 113.09(5) 2_466 1_455 ?
S6 Cs4 As2 84.55(5) 2_466 2_466 ?
S3 Cs4 As2 111.20(5) . 2_466 ?
S3 Cs4 As2 30.78(4) 2_466 2_466 ?
S2 Cs4 As2 139.63(5) 1_455 2_466 ?
S5 Cs4 As2 101.38(5) 2_466 2_466 ?
S8 Cs4 As2 31.11(4) 2_566 2_466 ?
S8 Cs4 As2 111.60(5) 1_455 2_466 ?
Cs4 Cs4 As2 64.18(4) 2_466 2_466 ?
Cs2 Cs4 As2 153.56(3) 1_455 2_466 ?
S6 Cs4 As1 31.28(4) 2_466 2_466 ?
S3 Cs4 As1 145.91(5) . 2_466 ?
S3 Cs4 As1 93.93(5) 2_466 2_466 ?
S2 Cs4 As1 71.44(5) 1_455 2_466 ?
S5 Cs4 As1 30.52(4) 2_466 2_466 ?
S8 Cs4 As1 125.73(5) 2_566 2_466 ?
S8 Cs4 As1 103.98(4) 1_455 2_466 ?
Cs4 Cs4 As1 140.69(3) 2_466 2_466 ?
Cs2 Cs4 As1 62.84(3) 1_455 2_466 ?
As2 Cs4 As1 101.63(3) 2_466 2_466 ?
S6 Cs4 Cs3 54.23(5) 2_466 1_454 ?
S3 Cs4 Cs3 116.93(5) . 1_454 ?
S3 Cs4 Cs3 92.19(4) 2_466 1_454 ?
S2 Cs4 Cs3 76.17(4) 1_455 1_454 ?
S5 Cs4 Cs3 112.86(4) 2_466 1_454 ?
S8 Cs4 Cs3 55.03(5) 2_566 1_454 ?
S8 Cs4 Cs3 170.33(4) 1_455 1_454 ?
Cs4 Cs4 Cs3 115.08(4) 2_466 1_454 ?
Cs2 Cs4 Cs3 130.78(3) 1_455 1_454 ?
As2 Cs4 Cs3 63.54(3) 2_466 1_454 ?
As1 Cs4 Cs3 85.44(3) 2_466 1_454 ?
S1 Mn1 S2 94.75(9) 2_567 1_566 ?
S1 Mn1 S4 93.39(8) 2_567 . ?
S2 Mn1 S4 80.04(8) 1_566 . ?
S1 Mn1 S7 163.66(8) 2_567 . ?
S2 Mn1 S7 98.86(9) 1_566 . ?
S4 Mn1 S7 97.82(8) . . ?
S1 Mn1 S6 87.16(9) 2_567 . ?
S2 Mn1 S6 173.32(8) 1_566 . ?
S4 Mn1 S6 106.26(8) . . ?
S7 Mn1 S6 78.32(8) . . ?
S1 Mn1 Cs1 118.85(7) 2_567 . ?
S2 Mn1 Cs1 121.98(6) 1_566 . ?
S4 Mn1 Cs1 54.18(6) . . ?
S7 Mn1 Cs1 60.43(7) . . ?
S6 Mn1 Cs1 62.01(6) . . ?
S5 As1 S1 110.72(10) . 1_565 ?
S5 As1 S7 112.98(11) . . ?
S1 As1 S7 111.19(10) 1_565 . ?
S5 As1 S6 112.13(11) . . ?
S1 As1 S6 106.93(9) 1_565 . ?
S7 As1 S6 102.47(10) . . ?
S5 As1 Cs1 64.97(8) . . ?
S1 As1 Cs1 175.56(7) 1_565 . ?
S7 As1 Cs1 72.23(7) . . ?
S6 As1 Cs1 74.56(7) . . ?
S5 As1 Cs2 66.23(8) . 1_565 ?
S1 As1 Cs2 64.93(6) 1_565 1_565 ?
S7 As1 Cs2 88.07(8) . 1_565 ?
S6 As1 Cs2 168.75(7) . 1_565 ?
Cs1 As1 Cs2 112.98(3) . 1_565 ?
S5 As1 Cs4 61.95(8) . 2_466 ?
S1 As1 Cs4 102.64(7) 1_565 2_466 ?
S7 As1 Cs4 144.50(8) . 2_466 ?
S6 As1 Cs4 55.98(7) . 2_466 ?
Cs1 As1 Cs4 74.60(3) . 2_466 ?
Cs2 As1 Cs4 116.66(4) 1_565 2_466 ?
S5 As1 Cs2 55.11(8) . 2_566 ?
S1 As1 Cs2 60.41(7) 1_565 2_566 ?
S7 As1 Cs2 151.57(7) . 2_566 ?
S6 As1 Cs2 105.96(8) . 2_566 ?
Cs1 As1 Cs2 115.22(3) . 2_566 ?
Cs2 As1 Cs2 63.59(4) 1_565 2_566 ?
Cs4 As1 Cs2 57.94(3) 2_466 2_566 ?
S3 As2 S8 108.23(10) . 1_455 ?
S3 As2 S4 110.79(10) . 2_567 ?
S8 As2 S4 111.90(11) 1_455 2_567 ?
S3 As2 S2 112.78(10) . 2_556 ?
S8 As2 S2 111.04(10) 1_455 2_556 ?
S4 As2 S2 102.08(9) 2_567 2_556 ?
S3 As2 Cs3 168.56(7) . 1_455 ?
S8 As2 Cs3 62.81(8) 1_455 1_455 ?
S4 As2 Cs3 79.99(8) 2_567 1_455 ?
S2 As2 Cs3 66.96(7) 2_556 1_455 ?
S3 As2 Cs4 57.35(7) . 2_466 ?
S8 As2 Cs4 63.23(7) 1_455 2_466 ?
S4 As2 Cs4 96.08(7) 2_567 2_466 ?
S2 As2 Cs4 161.68(7) 2_556 2_466 ?
Cs3 As2 Cs4 119.29(3) 1_455 2_466 ?
S3 As2 Cs2 99.30(8) . 1_455 ?
S8 As2 Cs2 64.10(8) 1_455 1_455 ?
S4 As2 Cs2 148.72(7) 2_567 1_455 ?
S2 As2 Cs2 56.61(7) 2_556 1_455 ?
Cs3 As2 Cs2 70.73(4) 1_455 1_455 ?
Cs4 As2 Cs2 107.54(4) 2_466 1_455 ?
S3 As2 Cs1 51.94(7) . . ?
S8 As2 Cs1 131.57(8) 1_455 . ?
S4 As2 Cs1 59.12(7) 2_567 . ?
S2 As2 Cs1 117.38(7) 2_556 . ?
Cs3 As2 Cs1 139.09(3) 1_455 . ?
Cs4 As2 Cs1 70.39(3) 2_466 . ?
Cs2 As2 Cs1 148.35(3) 1_455 . ?
S3 As2 Cs2 49.69(7) . 2_556 ?
S8 As2 Cs2 128.78(8) 1_455 2_556 ?
S4 As2 Cs2 119.12(8) 2_567 2_556 ?
S2 As2 Cs2 63.14(7) 2_556 2_556 ?
Cs3 As2 Cs2 129.13(4) 1_455 2_556 ?
Cs4 As2 Cs2 105.75(5) 2_466 2_556 ?
Cs2 As2 Cs2 74.35(4) 1_455 2_556 ?
Cs1 As2 Cs2 76.00(3) . 2_556 ?
As1 S1 Mn1 90.70(8) 1_545 2_567 ?
As1 S1 Cs1 165.40(10) 1_545 . ?
Mn1 S1 Cs1 102.68(7) 2_567 . ?
As1 S1 Cs2 82.19(7) 1_545 . ?
Mn1 S1 Cs2 171.66(9) 2_567 . ?
Cs1 S1 Cs2 84.88(5) . . ?
As1 S1 Cs2 89.66(8) 1_545 2_556 ?
Mn1 S1 Cs2 103.04(8) 2_567 2_556 ?
Cs1 S1 Cs2 92.94(6) . 2_556 ?
Cs2 S1 Cs2 72.72(6) . 2_556 ?
As1 S1 Cs3 94.10(8) 1_545 . ?
Mn1 S1 Cs3 103.90(8) 2_567 . ?
Cs1 S1 Cs3 77.17(5) . . ?
Cs2 S1 Cs3 81.05(6) . . ?
Cs2 S1 Cs3 152.74(6) 2_556 . ?
As2 S2 Mn1 87.03(8) 2_556 1_544 ?
As2 S2 Cs2 92.60(8) 2_556 2_656 ?
Mn1 S2 Cs2 170.92(9) 1_544 2_656 ?
As2 S2 Cs4 152.96(10) 2_556 1_655 ?
Mn1 S2 Cs4 98.22(7) 1_544 1_655 ?
Cs2 S2 Cs4 86.22(5) 2_656 1_655 ?
As2 S2 Cs3 80.46(7) 2_556 2_656 ?
Mn1 S2 Cs3 89.01(8) 1_544 2_656 ?
Cs2 S2 Cs3 81.99(7) 2_656 2_656 ?
Cs4 S2 Cs3 125.91(7) 1_655 2_656 ?
As2 S2 Cs2 86.45(8) 2_556 . ?
Mn1 S2 Cs2 100.49(8) 1_544 . ?
Cs2 S2 Cs2 88.54(7) 2_656 . ?
Cs4 S2 Cs2 66.52(4) 1_655 . ?
Cs3 S2 Cs2 163.42(7) 2_656 . ?
As2 S3 Cs2 101.39(9) . 2_556 ?
As2 S3 Cs1 98.79(9) . . ?
Cs2 S3 Cs1 102.89(7) 2_556 . ?
As2 S3 Cs4 99.08(9) . . ?
Cs2 S3 Cs4 92.60(6) 2_556 . ?
Cs1 S3 Cs4 153.47(8) . . ?
As2 S3 Cs4 91.88(8) . 2_466 ?
Cs2 S3 Cs4 160.12(7) 2_556 2_466 ?
Cs1 S3 Cs4 89.45(6) . 2_466 ?
Cs4 S3 Cs4 70.52(5) . 2_466 ?
As2 S4 Mn1 87.15(8) 2_567 . ?
As2 S4 Cs1 154.86(11) 2_567 . ?
Mn1 S4 Cs1 88.33(7) . . ?
As2 S4 Cs1 90.44(9) 2_567 2_567 ?
Mn1 S4 Cs1 98.86(7) . 2_567 ?
Cs1 S4 Cs1 114.69(7) . 2_567 ?
As2 S4 Cs3 94.30(8) 2_567 . ?
Mn1 S4 Cs3 149.95(9) . . ?
Cs1 S4 Cs3 77.72(5) . . ?
Cs1 S4 Cs3 111.12(7) 2_567 . ?
As1 S5 Cs1 82.00(9) . . ?
As1 S5 Cs2 95.64(9) . 2_566 ?
Cs1 S5 Cs2 154.09(9) . 2_566 ?
As1 S5 Cs2 81.54(9) . 1_565 ?
Cs1 S5 Cs2 129.95(9) . 1_565 ?
Cs2 S5 Cs2 74.55(6) 2_566 1_565 ?
As1 S5 Cs4 87.52(9) . 2_466 ?
Cs1 S5 Cs4 84.92(6) . 2_466 ?
Cs2 S5 Cs4 69.18(6) 2_566 2_466 ?
Cs2 S5 Cs4 140.77(8) 1_565 2_466 ?
As1 S5 Cs1 173.07(11) . 2_566 ?
Cs1 S5 Cs1 102.67(7) . 2_566 ?
Cs2 S5 Cs1 82.39(6) 2_566 2_566 ?
Cs2 S5 Cs1 91.53(6) 1_565 2_566 ?
Cs4 S5 Cs1 97.92(7) 2_466 2_566 ?
As1 S6 Mn1 87.42(9) . . ?
As1 S6 Cs4 92.74(9) . 2_466 ?
Mn1 S6 Cs4 161.85(9) . 2_466 ?
As1 S6 Cs3 167.44(9) . 2_567 ?
Mn1 S6 Cs3 105.14(8) . 2_567 ?
Cs4 S6 Cs3 75.43(6) 2_466 2_567 ?
As1 S6 Cs1 72.90(7) . . ?
Mn1 S6 Cs1 79.90(7) . . ?
Cs4 S6 Cs1 82.80(6) 2_466 . ?
Cs3 S6 Cs1 109.09(6) 2_567 . ?
As1 S7 Mn1 89.37(9) . . ?
As1 S7 Cs3 165.73(11) . 2_667 ?
Mn1 S7 Cs3 93.06(8) . 2_667 ?
As1 S7 Cs3 97.16(8) . 1_565 ?
Mn1 S7 Cs3 97.43(8) . 1_565 ?
Cs3 S7 Cs3 96.46(7) 2_667 1_565 ?
As1 S7 Cs1 74.86(8) . . ?
Mn1 S7 Cs1 82.42(7) . . ?
Cs3 S7 Cs1 91.51(6) 2_667 . ?
Cs3 S7 Cs1 172.02(7) 1_565 . ?
As2 S8 Cs1 162.42(11) 1_655 . ?
As2 S8 Cs3 84.82(8) 1_655 . ?
Cs1 S8 Cs3 80.68(5) . . ?
As2 S8 Cs4 85.66(8) 1_655 2_566 ?
Cs1 S8 Cs4 111.83(7) . 2_566 ?
Cs3 S8 Cs4 149.57(8) . 2_566 ?
As2 S8 Cs3 94.37(9) 1_655 2_667 ?
Cs1 S8 Cs3 93.11(6) . 2_667 ?
Cs3 S8 Cs3 80.90(7) . 2_667 ?
Cs4 S8 Cs3 71.09(7) 2_566 2_667 ?
As2 S8 Cs2 85.70(9) 1_655 . ?
Cs1 S8 Cs2 82.12(6) . . ?
Cs3 S8 Cs2 80.29(7) . . ?
Cs4 S8 Cs2 127.65(8) 2_566 . ?
Cs3 S8 Cs2 161.11(8) 2_667 . ?
As2 S8 Cs4 86.93(8) 1_655 1_655 ?
Cs1 S8 Cs4 99.04(6) . 1_655 ?
Cs3 S8 Cs4 144.11(8) . 1_655 ?
Cs4 S8 Cs4 63.76(5) 2_566 1_655 ?
Cs3 S8 Cs4 134.61(8) 2_667 1_655 ?
Cs2 S8 Cs4 64.28(5) . 1_655 ?

loop_
_geom_bond_atom_site_label_1
_geom_bond_atom_site_label_2
_geom_bond_distance
_geom_bond_site_symmetry_2
_geom_bond_publ_flag
Cs1 S3 3.453(3) . ?
Cs1 S8 3.509(3) . ?
Cs1 S4 3.545(3) . ?
Cs1 S5 3.556(3) . ?
Cs1 S1 3.576(3) . ?
Cs1 S4 3.719(3) 2_567 ?
Cs1 S5 3.785(3) 2_566 ?
Cs1 S7 3.835(3) . ?
Cs1 As1 3.887(2) . ?
Cs1 S6 3.920(3) . ?
Cs1 As2 4.334(2) . ?
Cs1 Mn1 4.370(2) . ?
Cs2 S3 3.379(3) 2_556 ?
Cs2 S5 3.592(3) 2_566 ?
Cs2 S2 3.594(3) 2_656 ?
Cs2 S1 3.627(3) . ?
Cs2 S5 3.671(3) 1_545 ?
Cs2 S1 3.790(3) 2_556 ?
Cs2 S8 3.879(3) . ?
Cs2 S2 3.883(3) . ?
Cs2 As1 3.9677(19) 1_545 ?
Cs2 Cs4 4.1512(18) 1_655 ?
Cs2 As2 4.300(2) 1_655 ?
Cs2 As2 4.344(2) 2_556 ?
Cs3 S7 3.577(3) 2_667 ?
Cs3 S8 3.604(3) . ?
Cs3 S6 3.680(3) 2_567 ?
Cs3 S7 3.684(3) 1_545 ?
Cs3 S2 3.765(3) 2_656 ?
Cs3 S4 3.789(3) . ?
Cs3 S1 3.802(3) . ?
Cs3 S8 3.803(3) 2_667 ?
Cs3 As2 4.035(2) 1_655 ?
Cs3 Cs4 4.390(3) 1_656 ?
Cs3 Cs3 4.808(3) 2_667 ?
Cs4 S6 3.492(3) 2_466 ?
Cs4 S3 3.496(3) . ?
Cs4 S3 3.527(3) 2_466 ?
Cs4 S2 3.680(3) 1_455 ?
Cs4 S5 3.718(3) 2_466 ?
Cs4 S8 3.749(3) 2_566 ?
Cs4 S8 3.923(4) 1_455 ?
Cs4 Cs4 4.055(2) 2_466 ?
Cs4 Cs2 4.1511(18) 1_455 ?
Cs4 As2 4.187(2) 2_466 ?
Cs4 As1 4.208(2) 2_466 ?
Cs4 Cs3 4.390(3) 1_454 ?
Mn1 S1 2.649(3) 2_567 ?
Mn1 S2 2.659(3) 1_566 ?
Mn1 S4 2.661(3) . ?
Mn1 S7 2.663(3) . ?
Mn1 S6 2.739(3) . ?
As1 S5 2.139(3) . ?
As1 S1 2.175(3) 1_565 ?
As1 S7 2.187(3) . ?
As1 S6 2.188(2) . ?
As1 Cs2 3.9677(19) 1_565 ?
As1 Cs4 4.208(2) 2_466 ?
As1 Cs2 4.358(2) 2_566 ?
As2 S3 2.144(3) . ?
As2 S8 2.169(3) 1_455 ?
As2 S4 2.196(2) 2_567 ?
As2 S2 2.204(3) 2_556 ?
As2 Cs3 4.035(2) 1_455 ?
As2 Cs4 4.187(2) 2_466 ?
As2 Cs2 4.300(2) 1_455 ?
As2 Cs2 4.344(2) 2_556 ?
S1 As1 2.175(3) 1_545 ?
S1 Mn1 2.648(3) 2_567 ?
S1 Cs2 3.790(3) 2_556 ?
S2 As2 2.204(3) 2_556 ?
S2 Mn1 2.659(3) 1_544 ?
S2 Cs2 3.594(3) 2_656 ?
S2 Cs4 3.680(3) 1_655 ?
S2 Cs3 3.766(3) 2_656 ?
S3 Cs2 3.379(3) 2_556 ?
S3 Cs4 3.527(3) 2_466 ?
S4 As2 2.196(2) 2_567 ?
S4 Cs1 3.719(3) 2_567 ?
S5 Cs2 3.592(3) 2_566 ?
S5 Cs2 3.671(3) 1_565 ?
S5 Cs4 3.718(3) 2_466 ?
S5 Cs1 3.785(3) 2_566 ?
S6 Cs4 3.492(3) 2_466 ?
S6 Cs3 3.680(3) 2_567 ?
S7 Cs3 3.577(3) 2_667 ?
S7 Cs3 3.684(3) 1_565 ?
S8 As2 2.169(3) 1_655 ?
S8 Cs4 3.749(3) 2_566 ?
S8 Cs3 3.803(3) 2_667 ?
S8 Cs4 3.923(4) 1_655 ?
